data_4318780
loop_
_publ_author_name
'Sangeeta Ray Banerjee'
'Lihui Wei'
'Murali K. Levadala'
'Neva Lazarova'
'Vladimir O. Golub'
'Charles J. O'Connor'
'Karin A. Stephenson'
'John F. Valliant'
'John W. Babich'
'Jon Zubieta'

_publ_section_title
;
 {ReIIICl3} Core Complexes with Bifunctional Single Amino Acid Chelates
;
_journal_name_full 'Inorganic Chemistry'
_journal_page_first 5795
_journal_page_last 5802
_journal_paper_doi 10.1021/ic020391d
_journal_volume 41
_journal_year 2002
_chemical_formula_sum 'C18 H22 Cl3 N4 O2 Re'
_chemical_formula_weight 618.95
_chemical_name_systematic
;
  ?
;
_space_group_IT_number 12
_symmetry_cell_setting monoclinic
_symmetry_space_group_name_Hall '-C 2y'
_symmetry_space_group_name_H-M 'C 1 2/m 1'
_atom_sites_solution_hydrogens geom
_atom_sites_solution_primary direct
_atom_sites_solution_secondary difmap
_audit_creation_method SHELXL-97
_cell_angle_alpha 90.00
_cell_angle_beta 91.384(3)
_cell_angle_gamma 90.00
_cell_formula_units_Z 4
_cell_length_a 16.088(3)
_cell_length_b 9.9804(16)
_cell_length_c 12.829(2)
_cell_measurement_temperature 293(2)
_cell_volume 2059.3(6)
_computing_structure_refinement 'SHELXL-97 (Sheldrick, 1997)'
_computing_structure_solution 'SHELXS-97 (Sheldrick, 1990)'
_diffrn_ambient_temperature 293(2)
_diffrn_measured_fraction_theta_full 0.992
_diffrn_measured_fraction_theta_max 0.992
_diffrn_radiation_monochromator graphite
_diffrn_radiation_source 'fine-focus sealed tube'
_diffrn_radiation_type MoK\a
_diffrn_radiation_wavelength 0.71073
_diffrn_reflns_av_R_equivalents 0.0259
_diffrn_reflns_av_sigmaI/netI 0.0325
_diffrn_reflns_limit_h_max 17
_diffrn_reflns_limit_h_min -17
_diffrn_reflns_limit_k_max 8
_diffrn_reflns_limit_k_min -11
_diffrn_reflns_limit_l_max 14
_diffrn_reflns_limit_l_min -13
_diffrn_reflns_number 4526
_diffrn_reflns_theta_full 23.28
_diffrn_reflns_theta_max 23.28
_diffrn_reflns_theta_min 1.59
_exptl_absorpt_coefficient_mu 6.313
_exptl_crystal_density_diffrn 1.996
_exptl_crystal_density_method 'not measured'
_exptl_crystal_F_000 1200
_refine_diff_density_max 1.548
_refine_diff_density_min -1.625
_refine_diff_density_rms 0.237
_refine_ls_extinction_method none
_refine_ls_goodness_of_fit_ref 1.182
_refine_ls_hydrogen_treatment mixed
_refine_ls_matrix_type full
_refine_ls_number_parameters 136
_refine_ls_number_reflns 1575
_refine_ls_number_restraints 0
_refine_ls_restrained_S_all 1.182
_refine_ls_R_factor_all 0.0455
_refine_ls_R_factor_gt 0.0446
_refine_ls_shift/su_max 0.000
_refine_ls_shift/su_mean 0.000
_refine_ls_structure_factor_coef Fsqd
_refine_ls_weighting_details 'calc w=1/[\s^2^(Fo^2^)+(0.0000P)^2^+130.5922P] where P=(Fo^2^+2Fc^2^)/3'
_refine_ls_weighting_scheme calc
_refine_ls_wR_factor_gt 0.1104
_refine_ls_wR_factor_ref 0.1107
_reflns_number_gt 1529
_reflns_number_total 1575
_reflns_threshold_expression >2sigma(I)
_cod_data_source_file ic020391d_2.cif
_cod_data_source_block c2m_Compound1
_cod_depositor_comments
;
The following automatic conversions were performed:

'_symmetry_cell_setting' value 'Monoclinic' changed to 'monoclinic'
according to the built-in table from CIF Core dictionary named
'cif_core.dic' version 2.4.1 from 2010-06-29.

Automatic conversion script
Id: cif_fix_values 1646 2011-03-28 12:23:43Z adriana 
;
_cod_original_cell_volume 2059.2(6)
_cod_database_code 4318780

loop_
_symmetry_equiv_pos_as_xyz
'x, y, z'
'-x, y, -z'
'x+1/2, y+1/2, z'
'-x+1/2, y+1/2, -z'
'-x, -y, -z'
'x, -y, z'
'-x+1/2, -y+1/2, -z'
'x+1/2, -y+1/2, z'

loop_
_atom_site_label
_atom_site_type_symbol
_atom_site_fract_x
_atom_site_fract_y
_atom_site_fract_z
_atom_site_U_iso_or_equiv
_atom_site_adp_type
_atom_site_occupancy
_atom_site_symmetry_multiplicity
_atom_site_calc_flag
_atom_site_refinement_flags
_atom_site_disorder_assembly
_atom_site_disorder_group
Re1 Re 0.26204(4) 0.5000 0.21513(5) 0.0122(2) Uani 1 2 d S . .
Cl1 Cl 0.33970(16) 0.6746(3) 0.1361(2) 0.0285(7) Uani 1 1 d . . .
Cl2 Cl 0.3510(2) 0.5000 0.3671(3) 0.0216(9) Uani 1 2 d S . .
N1 N 0.1699(7) 0.5000 0.0905(11) 0.026(3) Uani 1 2 d S . .
N2 N 0.1784(5) 0.3632(10) 0.2752(8) 0.028(2) Uani 1 1 d . . .
O2 O 0.1882(7) 0.5000 -0.1976(9) 0.034(3) Uani 1 2 d S . .
O1 O 0.0716(7) 0.5000 -0.1025(9) 0.028(3) Uani 1 2 d S . .
C1 C 0.1122(6) 0.3309(11) 0.2111(9) 0.021(2) Uani 1 1 d . . .
C2 C 0.0450(7) 0.2556(14) 0.2447(10) 0.034(3) Uani 1 1 d . . .
H2 H 0.0003 0.2368 0.1997 0.040 Uiso 1 1 calc R . .
C3 C 0.0464(9) 0.210(2) 0.3454(13) 0.067(6) Uani 1 1 d . . .
H3 H 0.0010 0.1635 0.3706 0.081 Uiso 1 1 calc R . .
C4 C 0.1154(9) 0.234(2) 0.4102(13) 0.078(7) Uani 1 1 d . . .
H4 H 0.1190 0.1970 0.4768 0.094 Uiso 1 1 calc R . .
C5 C 0.1780(9) 0.3124(18) 0.3727(11) 0.054(5) Uani 1 1 d . . .
H5 H 0.2228 0.3319 0.4172 0.064 Uiso 1 1 calc R . .
C6 C 0.1183(6) 0.3730(12) 0.1026(9) 0.024(3) Uani 1 1 d . . .
H6A H 0.0628 0.3884 0.0738 0.029 Uiso 1 1 calc R . .
H6B H 0.1432 0.3013 0.0629 0.029 Uiso 1 1 calc R . .
C7 C 0.2077(9) 0.5000 -0.0171(12) 0.020(4) Uani 1 2 d S . .
H7A H 0.2430 0.5783 -0.0226 0.024 Uiso 0.50 1 calc PR . .
H7B H 0.2430 0.4217 -0.0226 0.024 Uiso 0.50 1 calc PR . .
C8 C 0.1465(10) 0.5000 -0.1087(15) 0.029(4) Uani 1 2 d S . .
C9 C 0.1400(12) 0.5000 -0.2964(15) 0.061(7) Uani 1 2 d S . .
H9A H 0.0884 0.4516 -0.2868 0.073 Uiso 0.50 1 calc PR . .
H9B H 0.1259 0.5916 -0.3149 0.073 Uiso 0.50 1 calc PR . .
C10 C 0.1796(16) 0.446(3) -0.3727(16) 0.037(7) Uani 0.50 1 d P . .
H10A H 0.1453 0.4485 -0.4350 0.056 Uiso 0.50 1 calc PR . .
H10B H 0.1926 0.3544 -0.3557 0.056 Uiso 0.50 1 calc PR . .
H10C H 0.2301 0.4944 -0.3838 0.056 Uiso 0.50 1 calc PR . .
N4 C 0.025(2) 0.0000 0.039(3) 0.096(10) Uiso 1 2 d S . .
C11 C 0.091(2) 0.0000 0.107(3) 0.129(14) Uiso 1 2 d S . .
H4A H 0.0714 0.0000 0.1774 0.193 Uiso 1 2 calc SR . .
H4B H 0.1243 0.0785 0.0965 0.193 Uiso 0.50 1 calc PR . .
H4C H 0.1243 -0.0785 0.0965 0.193 Uiso 0.50 1 calc PR . .

loop_
_atom_site_aniso_label
_atom_site_aniso_U_11
_atom_site_aniso_U_22
_atom_site_aniso_U_33
_atom_site_aniso_U_23
_atom_site_aniso_U_13
_atom_site_aniso_U_12
Re1 0.0153(3) 0.0105(3) 0.0109(3) 0.000 -0.0009(2) 0.000
Cl1 0.0217(14) 0.0287(17) 0.0348(17) 0.0131(13) -0.0075(12) -0.0101(12)
Cl2 0.0181(19) 0.027(2) 0.020(2) 0.000 -0.0024(15) 0.000
N1 0.005(6) 0.040(9) 0.035(9) 0.000 0.005(6) 0.000
N2 0.015(5) 0.024(6) 0.045(7) 0.013(5) -0.008(4) -0.007(4)
O2 0.020(6) 0.063(9) 0.018(6) 0.000 0.004(5) 0.000
O1 0.018(6) 0.031(7) 0.036(7) 0.000 -0.001(5) 0.000
C1 0.016(5) 0.017(6) 0.030(7) 0.007(5) -0.004(5) -0.002(5)
C2 0.028(6) 0.037(8) 0.035(7) 0.010(6) -0.009(5) -0.011(6)
C3 0.039(8) 0.102(15) 0.060(11) 0.049(11) -0.016(7) -0.040(9)
C4 0.051(9) 0.129(18) 0.053(10) 0.064(11) -0.026(8) -0.054(11)
C5 0.038(8) 0.086(13) 0.036(8) 0.038(9) -0.016(6) -0.032(8)
C6 0.014(5) 0.029(7) 0.030(7) -0.021(6) -0.002(5) -0.005(5)
C7 0.020(8) 0.027(9) 0.014(8) 0.000 0.004(6) 0.000
C8 0.016(9) 0.031(10) 0.041(11) 0.000 -0.005(8) 0.000
C9 0.032(11) 0.13(2) 0.023(11) 0.000 -0.004(9) 0.000
C10 0.052(15) 0.057(19) 0.003(11) 0.004(10) 0.001(10) -0.003(12)

loop_
_atom_type_symbol
_atom_type_description
_atom_type_scat_dispersion_real
_atom_type_scat_dispersion_imag
_atom_type_scat_source
C C 0.0033 0.0016 'International Tables Vol C Tables 4.2.6.8 and 6.1.1.4'
H H 0.0000 0.0000 'International Tables Vol C Tables 4.2.6.8 and 6.1.1.4'
N N 0.0061 0.0033 'International Tables Vol C Tables 4.2.6.8 and 6.1.1.4'
O O 0.0106 0.0060 'International Tables Vol C Tables 4.2.6.8 and 6.1.1.4'
Cl Cl 0.1484 0.1585 'International Tables Vol C Tables 4.2.6.8 and 6.1.1.4'
Re Re -1.0185 7.2310 'International Tables Vol C Tables 4.2.6.8 and 6.1.1.4'

loop_
_geom_angle_atom_site_label_1
_geom_angle_atom_site_label_2
_geom_angle_atom_site_label_3
_geom_angle
_geom_angle_site_symmetry_1
_geom_angle_site_symmetry_3
_geom_angle_publ_flag
N2 Re1 N2 82.1(6) . 6_565 ?
N2 Re1 N1 80.5(4) . . ?
N2 Re1 N1 80.5(4) 6_565 . ?
N2 Re1 Cl1 91.6(3) . 6_565 ?
N2 Re1 Cl1 171.2(3) 6_565 6_565 ?
N1 Re1 Cl1 92.4(2) . 6_565 ?
N2 Re1 Cl1 171.2(3) . . ?
N2 Re1 Cl1 91.6(3) 6_565 . ?
N1 Re1 Cl1 92.4(2) . . ?
Cl1 Re1 Cl1 93.88(15) 6_565 . ?
N2 Re1 Cl2 94.5(3) . . ?
N2 Re1 Cl2 94.5(3) 6_565 . ?
N1 Re1 Cl2 173.3(3) . . ?
Cl1 Re1 Cl2 92.13(9) 6_565 . ?
Cl1 Re1 Cl2 92.13(9) . . ?
C7 N1 C6 108.9(8) . . ?
C7 N1 C6 108.9(8) . 6_565 ?
C6 N1 C6 112.5(11) . 6_565 ?
C7 N1 Re1 113.0(9) . . ?
C6 N1 Re1 106.9(7) . . ?
C6 N1 Re1 106.9(7) 6_565 . ?
C5 N2 C1 116.6(10) . . ?
C5 N2 Re1 127.5(8) . . ?
C1 N2 Re1 115.7(7) . . ?
C8 O2 C9 118.1(13) . . ?
N2 C1 C2 122.7(10) . . ?
N2 C1 C6 115.8(9) . . ?
C2 C1 C6 121.4(10) . . ?
C3 C2 C1 118.4(11) . . ?
C2 C3 C4 120.2(13) . . ?
C5 C4 C3 117.9(13) . . ?
N2 C5 C4 124.0(12) . . ?
C1 C6 N1 112.7(10) . . ?
C8 C7 N1 115.9(13) . . ?
O1 C8 O2 125.2(16) . . ?
O1 C8 C7 125.4(16) . . ?
O2 C8 C7 109.4(13) . . ?
C10 C9 O2 113.1(18) . . ?
N4 N4 C11 168(5) 5 . ?

loop_
_geom_bond_atom_site_label_1
_geom_bond_atom_site_label_2
_geom_bond_distance
_geom_bond_site_symmetry_2
_geom_bond_publ_flag
Re1 N2 2.078(9) . ?
Re1 N2 2.078(9) 6_565 ?
Re1 N1 2.155(14) . ?
Re1 Cl1 2.385(3) 6_565 ?
Re1 Cl1 2.385(3) . ?
Re1 Cl2 2.391(4) . ?
N1 C7 1.52(2) . ?
N1 C6 1.525(13) . ?
N1 C6 1.525(13) 6_565 ?
N2 C5 1.349(16) . ?
N2 C1 1.368(14) . ?
O2 C8 1.34(2) . ?
O2 C9 1.47(2) . ?
O1 C8 1.210(19) . ?
C1 C2 1.393(16) . ?
C1 C6 1.460(16) . ?
C2 C3 1.369(19) . ?
C3 C4 1.39(2) . ?
C4 C5 1.374(19) . ?
C7 C8 1.51(2) . ?
C9 C10 1.30(3) . ?
